data_4074736
loop_
_publ_author_name
'Geldbach, Tilmann J.'
'Laurenczy, G\'abor'
'Scopelliti, Rosario'
'Dyson, Paul J.'

_publ_section_title
;
 Synthesis of Imidazolium-Tethered Ruthenium(II)-Arene Complexes and Their
 Application in Biphasic Catalysis
;
_journal_issue 3
_journal_name_full Organometallics
_journal_page_first 733
_journal_paper_doi 10.1021/om050849u
_journal_volume 25
_journal_year 2006
_chemical_formula_sum 'C54 H50 B Cl2 N2 P Ru'
_chemical_formula_weight 940.71
_chemical_name_systematic
; 
 ? 
;
_space_group_IT_number 2
_symmetry_cell_setting triclinic
_symmetry_space_group_name_Hall '-P 1'
_symmetry_space_group_name_H-M 'P -1'
_atom_sites_solution_hydrogens geom
_atom_sites_solution_primary direct
_atom_sites_solution_secondary difmap
_audit_creation_method SHELXL-97
_cell_angle_alpha 107.298(19)
_cell_angle_beta 101.259(17)
_cell_angle_gamma 99.948(16)
_cell_formula_units_Z 2
_cell_length_a 10.0450(17)
_cell_length_b 14.974(3)
_cell_length_c 16.593(4)
_cell_measurement_reflns_used 2707
_cell_measurement_temperature 293(2)
_cell_measurement_theta_max 18.9756
_cell_measurement_theta_min 2.17915
_cell_volume 2265.0(9)
_computing_cell_refinement 'Oxford Diffraction CrysAlis RED'
_computing_data_collection 'Oxford Diffraction CrysAlis CCD'
_computing_data_reduction 'Oxford Diffraction CrysAlis RED'
_computing_molecular_graphics 'Bruker SHELXTL'
_computing_publication_material 'Bruker SHELXTL'
_computing_structure_refinement 'SHELXL-97 (Sheldrick, 1997)'
_computing_structure_solution 'SHELXS-97 (Sheldrick, 1990)'
_diffrn_ambient_temperature 293(2)
_diffrn_measured_fraction_theta_full 0.719
_diffrn_measured_fraction_theta_max 0.719
_diffrn_measurement_device_type 'Oxford Diffraction KM4/Sapphire CCD'
_diffrn_measurement_method 'phi and omega scans'
_diffrn_radiation_monochromator graphite
_diffrn_radiation_source 'fine-focus sealed tube'
_diffrn_radiation_type MoK\a
_diffrn_radiation_wavelength 0.71073
_diffrn_reflns_av_R_equivalents 0.0734
_diffrn_reflns_av_sigmaI/netI 0.1312
_diffrn_reflns_limit_h_max 9
_diffrn_reflns_limit_h_min -11
_diffrn_reflns_limit_k_max 17
_diffrn_reflns_limit_k_min -16
_diffrn_reflns_limit_l_max 19
_diffrn_reflns_limit_l_min -19
_diffrn_reflns_number 8809
_diffrn_reflns_theta_full 25.02
_diffrn_reflns_theta_max 25.02
_diffrn_reflns_theta_min 3.18
_exptl_absorpt_coefficient_mu 0.539
_exptl_absorpt_correction_T_max 0.789
_exptl_absorpt_correction_T_min 0.387
_exptl_absorpt_correction_type refdelf
_exptl_absorpt_process_details
; 
(See: Walker, N. & Stuart, D. (1983) Acta Cryst. A39, 158-166)   
;
_exptl_crystal_colour orange
_exptl_crystal_density_diffrn 1.379
_exptl_crystal_density_method 'not measured'
_exptl_crystal_description prismatic
_exptl_crystal_F_000 972
_exptl_crystal_size_max 0.29
_exptl_crystal_size_mid 0.16
_exptl_crystal_size_min 0.13
_refine_diff_density_max 0.838
_refine_diff_density_min -1.087
_refine_diff_density_rms 0.110
_refine_ls_extinction_method none
_refine_ls_goodness_of_fit_ref 0.903
_refine_ls_hydrogen_treatment constr
_refine_ls_matrix_type full
_refine_ls_number_parameters 551
_refine_ls_number_reflns 5738
_refine_ls_number_restraints 209
_refine_ls_restrained_S_all 0.892
_refine_ls_R_factor_all 0.0991
_refine_ls_R_factor_gt 0.0596
_refine_ls_shift/su_max 0.001
_refine_ls_shift/su_mean 0.000
_refine_ls_structure_factor_coef Fsqd
_refine_ls_weighting_details 'calc w=1/[\s^2^(Fo^2^)+(0.0788P)^2^+0.0000P] where P=(Fo^2^+2Fc^2^)/3'
_refine_ls_weighting_scheme calc
_refine_ls_wR_factor_gt 0.1415
_refine_ls_wR_factor_ref 0.1603
_reflns_number_gt 3294
_reflns_number_total 5738
_reflns_threshold_expression >2sigma(I)
_cod_data_source_file om050849usi20051004_052303.cif
_cod_data_source_block pd174
_cod_depositor_comments
;
The following automatic conversions were performed:

'_symmetry_cell_setting' value 'Triclinic' changed to 'triclinic'
according to /home/saulius/struct/CIF-dictionaries/cif_core.dic
dictionary named 'cif_core.dic' version 2.4.1 from 2010-06-29.

Automatic conversion script
Id: cif_fix_values 1715 2011-07-08 13:25:40Z adriana 
;
_cod_original_cell_volume 2264.9(8)
_cod_original_sg_symbol_H-M P-1
_cod_database_code 4074736

loop_
_symmetry_equiv_pos_as_xyz
'x, y, z'
'-x, -y, -z'

loop_
_atom_site_label
_atom_site_type_symbol
_atom_site_fract_x
_atom_site_fract_y
_atom_site_fract_z
_atom_site_U_iso_or_equiv
_atom_site_adp_type
_atom_site_occupancy
_atom_site_symmetry_multiplicity
_atom_site_calc_flag
_atom_site_refinement_flags
Ru1 Ru 0.81199(7) 0.57434(5) 0.63222(3) 0.0251(3) Uani 1 1 d U
Cl1 Cl 0.6087(2) 0.48407(14) 0.65450(11) 0.0281(6) Uani 1 1 d U
Cl2 Cl 0.8359(2) 0.42119(13) 0.54120(10) 0.0283(6) Uani 1 1 d U
P2 P 0.9317(2) 0.55679(15) 0.76199(11) 0.0241(6) Uani 1 1 d U
N1 N 0.5418(8) 0.7850(4) 0.5248(3) 0.0274(17) Uani 1 1 d U
N2 N 0.5417(7) 0.7690(5) 0.3908(4) 0.0320(19) Uani 1 1 d U
C1 C 0.6864(8) 0.6758(5) 0.6083(4) 0.0200(16) Uani 1 1 d U
C2 C 0.7185(8) 0.6300(6) 0.5295(4) 0.0292(19) Uani 1 1 d U
H2 H 0.6473 0.5999 0.4780 0.035 Uiso 1 1 calc R
C3 C 0.8587(8) 0.6301(6) 0.5290(4) 0.0297(17) Uani 1 1 d U
H3 H 0.8786 0.5979 0.4772 0.036 Uiso 1 1 calc R
C4 C 0.9697(9) 0.6780(5) 0.6055(4) 0.0287(16) Uani 1 1 d U
H4 H 1.0626 0.6802 0.6049 0.034 Uiso 1 1 calc R
C5 C 0.9318(8) 0.7230(5) 0.6843(4) 0.0219(16) Uani 1 1 d U
H5 H 1.0030 0.7543 0.7356 0.026 Uiso 1 1 calc R
C6 C 0.7949(8) 0.7221(5) 0.6880(5) 0.0294(19) Uani 1 1 d U
H6 H 0.7743 0.7508 0.7405 0.035 Uiso 1 1 calc R
C7 C 0.5355(9) 0.6751(6) 0.6094(4) 0.033(2) Uani 1 1 d U
H7A H 0.5208 0.6698 0.6641 0.040 Uiso 1 1 calc R
H7B H 0.4734 0.6195 0.5620 0.040 Uiso 1 1 calc R
C8 C 0.5010(9) 0.7684(5) 0.5995(4) 0.031(2) Uani 1 1 d U
H8A H 0.4013 0.7630 0.5917 0.037 Uiso 1 1 calc R
H8B H 0.5504 0.8227 0.6522 0.037 Uiso 1 1 calc R
C9 C 0.4663(9) 0.7456(6) 0.4414(4) 0.029(2) Uani 1 1 d U
H9 H 0.3749 0.7077 0.4222 0.035 Uiso 1 1 calc R
C10 C 0.6712(9) 0.8283(6) 0.4425(5) 0.034(2) Uani 1 1 d U
H10 H 0.7444 0.8554 0.4237 0.041 Uiso 1 1 calc R
C11 C 0.6686(10) 0.8383(6) 0.5256(5) 0.031(2) Uani 1 1 d U
H11 H 0.7405 0.8751 0.5752 0.038 Uiso 1 1 calc R
C12 C 0.5011(10) 0.7372(7) 0.2943(5) 0.058(3) Uani 1 1 d U
H12A H 0.4182 0.6852 0.2718 0.087 Uiso 1 1 calc R
H12B H 0.5758 0.7155 0.2723 0.087 Uiso 1 1 calc R
H12C H 0.4830 0.7901 0.2762 0.087 Uiso 1 1 calc R
C20 C 0.9237(8) 0.6554(5) 0.8563(4) 0.024(2) Uani 1 1 d U
C21 C 0.7955(9) 0.6568(6) 0.8747(4) 0.036(2) Uani 1 1 d U
H21 H 0.7175 0.6072 0.8400 0.044 Uiso 1 1 calc R
C22 C 0.7806(10) 0.7303(6) 0.9435(5) 0.040(2) Uani 1 1 d U
H22 H 0.6945 0.7297 0.9565 0.048 Uiso 1 1 calc R
C23 C 0.8981(10) 0.8054(6) 0.9930(5) 0.034(2) Uani 1 1 d U
H23 H 0.8901 0.8556 1.0394 0.041 Uiso 1 1 calc R
C24 C 1.0236(9) 0.8061(6) 0.9746(4) 0.030(2) Uani 1 1 d U
H24 H 1.1006 0.8571 1.0080 0.036 Uiso 1 1 calc R
C25 C 1.0386(9) 0.7313(5) 0.9059(4) 0.029(2) Uani 1 1 d U
H25 H 1.1251 0.7323 0.8935 0.035 Uiso 1 1 calc R
C30 C 1.1155(8) 0.5601(5) 0.7744(4) 0.0224(18) Uani 1 1 d U
C31 C 1.1991(8) 0.5621(5) 0.8540(4) 0.031(2) Uani 1 1 d U
H31 H 1.1629 0.5702 0.9024 0.037 Uiso 1 1 calc R
C32 C 1.3345(9) 0.5521(6) 0.8605(5) 0.034(2) Uani 1 1 d U
H32 H 1.3890 0.5545 0.9137 0.041 Uiso 1 1 calc R
C33 C 1.3912(9) 0.5383(6) 0.7880(5) 0.032(2) Uani 1 1 d U
H33 H 1.4827 0.5322 0.7929 0.038 Uiso 1 1 calc R
C34 C 1.3066(9) 0.5340(5) 0.7080(5) 0.032(2) Uani 1 1 d U
H34 H 1.3414 0.5231 0.6588 0.038 Uiso 1 1 calc R
C35 C 1.1723(8) 0.5458(5) 0.7021(4) 0.026(2) Uani 1 1 d U
H35 H 1.1183 0.5443 0.6491 0.031 Uiso 1 1 calc R
C40 C 0.8820(8) 0.4473(5) 0.7888(4) 0.0223(18) Uani 1 1 d U
C41 C 0.8607(10) 0.4479(6) 0.8689(4) 0.039(2) Uani 1 1 d U
H41 H 0.8549 0.5047 0.9089 0.047 Uiso 1 1 calc R
C42 C 0.8480(10) 0.3642(6) 0.8901(5) 0.047(3) Uani 1 1 d U
H42 H 0.8340 0.3661 0.9443 0.057 Uiso 1 1 calc R
C43 C 0.8556(10) 0.2782(6) 0.8321(5) 0.048(3) Uani 1 1 d U
H43 H 0.8453 0.2221 0.8461 0.057 Uiso 1 1 calc R
C44 C 0.8795(9) 0.2784(6) 0.7509(5) 0.037(2) Uani 1 1 d U
H44 H 0.8894 0.2224 0.7117 0.044 Uiso 1 1 calc R
C45 C 0.8881(9) 0.3593(6) 0.7298(4) 0.031(2) Uani 1 1 d U
H45 H 0.8983 0.3568 0.6747 0.037 Uiso 1 1 calc R
B1 B 0.1834(10) 0.0066(7) 0.7677(5) 0.027(2) Uani 1 1 d U
C60 C 0.2700(9) 0.1228(6) 0.8165(4) 0.031(2) Uani 1 1 d U
C61 C 0.4113(9) 0.1525(6) 0.8644(4) 0.030(2) Uani 1 1 d U
H61 H 0.4585 0.1055 0.8700 0.036 Uiso 1 1 calc R
C62 C 0.4835(9) 0.2486(6) 0.9039(4) 0.037(2) Uani 1 1 d U
H62 H 0.5775 0.2653 0.9343 0.045 Uiso 1 1 calc R
C63 C 0.4137(10) 0.3202(6) 0.8975(4) 0.040(2) Uani 1 1 d U
H63 H 0.4602 0.3850 0.9251 0.047 Uiso 1 1 calc R
C64 C 0.2779(10) 0.2950(6) 0.8509(5) 0.044(3) Uani 1 1 d U
H64 H 0.2324 0.3425 0.8444 0.052 Uiso 1 1 calc R
C65 C 0.2065(9) 0.1977(6) 0.8126(4) 0.034(2) Uani 1 1 d U
H65 H 0.1123 0.1822 0.7831 0.041 Uiso 1 1 calc R
C70 C 0.0205(9) -0.0072(5) 0.7712(4) 0.0299(19) Uani 1 1 d U
C71 C -0.0801(9) 0.0222(6) 0.7177(4) 0.032(2) Uani 1 1 d U
H71 H -0.0539 0.0428 0.6742 0.039 Uiso 1 1 calc R
C72 C -0.2124(9) 0.0218(6) 0.7267(5) 0.033(2) Uani 1 1 d U
H72 H -0.2714 0.0444 0.6912 0.039 Uiso 1 1 calc R
C73 C -0.2609(10) -0.0122(6) 0.7885(5) 0.042(2) Uani 1 1 d U
H73 H -0.3514 -0.0133 0.7942 0.050 Uiso 1 1 calc R
C74 C -0.1681(10) -0.0441(6) 0.8410(5) 0.039(2) Uani 1 1 d U
H74 H -0.1964 -0.0678 0.8824 0.047 Uiso 1 1 calc R
C75 C -0.0335(9) -0.0403(6) 0.8314(4) 0.032(2) Uani 1 1 d U
H75 H 0.0258 -0.0616 0.8680 0.039 Uiso 1 1 calc R
C80 C 0.2042(9) -0.0254(6) 0.6667(4) 0.028(2) Uani 1 1 d U
C81 C 0.3368(9) -0.0037(6) 0.6519(4) 0.029(2) Uani 1 1 d U
H81 H 0.4117 0.0349 0.6992 0.035 Uiso 1 1 calc R
C82 C 0.3613(10) -0.0367(6) 0.5711(5) 0.044(2) Uani 1 1 d U
H82 H 0.4510 -0.0188 0.5647 0.052 Uiso 1 1 calc R
C83 C 0.2553(11) -0.0959(7) 0.4993(5) 0.049(3) Uani 1 1 d U
H83 H 0.2728 -0.1193 0.4449 0.059 Uiso 1 1 calc R
C84 C 0.1232(11) -0.1196(8) 0.5097(5) 0.059(3) Uani 1 1 d U
H84 H 0.0499 -0.1582 0.4614 0.070 Uiso 1 1 calc R
C85 C 0.0969(9) -0.0862(6) 0.5927(4) 0.040(2) Uani 1 1 d U
H85 H 0.0071 -0.1047 0.5986 0.049 Uiso 1 1 calc R
C90 C 0.2593(8) -0.0597(6) 0.8161(4) 0.028(2) Uani 1 1 d U
C91 C 0.2934(8) -0.1447(6) 0.7711(5) 0.029(2) Uani 1 1 d U
H91 H 0.2687 -0.1661 0.7103 0.035 Uiso 1 1 calc R
C92 C 0.3627(9) -0.1988(6) 0.8131(5) 0.032(2) Uani 1 1 d U
H92 H 0.3861 -0.2533 0.7806 0.038 Uiso 1 1 calc R
C93 C 0.3959(9) -0.1700(6) 0.9037(5) 0.036(2) Uani 1 1 d U
H93 H 0.4405 -0.2058 0.9324 0.043 Uiso 1 1 calc R
C94 C 0.3625(9) -0.0887(6) 0.9509(5) 0.035(2) Uani 1 1 d U
H94 H 0.3838 -0.0695 1.0116 0.042 Uiso 1 1 calc R
C95 C 0.2966(8) -0.0349(6) 0.9077(4) 0.031(2) Uani 1 1 d U
H95 H 0.2761 0.0203 0.9412 0.038 Uiso 1 1 calc R

loop_
_atom_site_aniso_label
_atom_site_aniso_U_11
_atom_site_aniso_U_22
_atom_site_aniso_U_33
_atom_site_aniso_U_23
_atom_site_aniso_U_13
_atom_site_aniso_U_12
Ru1 0.0257(5) 0.0237(4) 0.0211(3) 0.0035(2) 0.0019(2) 0.0064(3)
Cl1 0.0238(13) 0.0267(11) 0.0300(9) 0.0072(8) 0.0045(8) 0.0041(10)
Cl2 0.0317(13) 0.0241(11) 0.0259(8) 0.0037(7) 0.0053(8) 0.0096(11)
P2 0.0258(14) 0.0229(11) 0.0193(8) 0.0030(7) 0.0012(8) 0.0075(11)
N1 0.037(5) 0.015(4) 0.029(3) 0.004(2) 0.006(3) 0.012(4)
N2 0.032(5) 0.031(4) 0.032(3) 0.013(3) 0.006(3) 0.005(4)
C1 0.011(4) 0.020(4) 0.028(3) 0.013(3) 0.006(3) -0.007(3)
C2 0.030(4) 0.041(5) 0.029(3) 0.020(3) 0.008(3) 0.025(4)
C3 0.036(5) 0.032(4) 0.024(3) 0.006(3) 0.012(3) 0.019(4)
C4 0.039(4) 0.026(4) 0.023(3) 0.012(3) 0.012(3) 0.002(3)
C5 0.018(4) 0.025(3) 0.024(3) 0.013(3) 0.004(3) 0.004(3)
C6 0.028(4) 0.021(4) 0.036(3) 0.005(3) 0.002(3) 0.013(4)
C7 0.041(5) 0.035(5) 0.026(4) 0.008(3) 0.009(3) 0.021(5)
C8 0.044(6) 0.021(4) 0.027(3) 0.006(3) 0.010(3) 0.012(4)
C9 0.021(5) 0.029(5) 0.033(4) 0.005(3) 0.002(3) 0.012(4)
C10 0.033(5) 0.026(5) 0.041(4) 0.016(3) 0.004(3) 0.002(4)
C11 0.035(5) 0.020(5) 0.036(4) 0.010(3) 0.002(3) 0.004(4)
C12 0.062(7) 0.068(7) 0.032(4) 0.017(4) -0.004(4) 0.004(6)
C20 0.025(5) 0.025(4) 0.019(3) 0.004(3) 0.001(3) 0.011(4)
C21 0.036(5) 0.040(5) 0.023(4) 0.001(3) 0.004(3) 0.005(5)
C22 0.037(5) 0.041(6) 0.042(5) 0.009(4) 0.017(4) 0.014(5)
C23 0.053(6) 0.024(5) 0.029(4) 0.007(3) 0.019(4) 0.011(5)
C24 0.037(5) 0.022(5) 0.023(3) 0.003(3) 0.005(3) 0.001(4)
C25 0.037(5) 0.025(4) 0.023(3) 0.011(3) 0.001(3) 0.008(4)
C30 0.023(4) 0.016(4) 0.027(3) 0.007(3) 0.005(3) 0.005(4)
C31 0.032(5) 0.025(5) 0.025(3) 0.001(3) -0.003(3) 0.007(4)
C32 0.030(5) 0.042(5) 0.034(4) 0.016(4) 0.005(3) 0.014(5)
C33 0.022(5) 0.026(5) 0.046(4) 0.008(4) 0.011(3) 0.009(5)
C34 0.035(5) 0.025(5) 0.034(4) 0.004(3) 0.011(3) 0.014(5)
C35 0.022(5) 0.019(4) 0.029(3) 0.001(3) 0.005(3) -0.002(4)
C40 0.010(5) 0.021(4) 0.029(3) 0.008(3) -0.001(3) -0.005(4)
C41 0.057(7) 0.030(5) 0.026(4) 0.006(3) 0.015(4) 0.004(5)
C42 0.072(8) 0.040(5) 0.030(4) 0.018(3) 0.011(4) 0.009(6)
C43 0.067(7) 0.032(5) 0.037(4) 0.014(3) -0.003(4) 0.008(5)
C44 0.044(6) 0.030(4) 0.035(4) 0.010(3) 0.003(4) 0.017(5)
C45 0.035(6) 0.031(4) 0.025(3) 0.009(3) 0.004(3) 0.005(5)
B1 0.025(5) 0.027(4) 0.025(3) 0.008(3) -0.001(3) 0.010(4)
C60 0.038(5) 0.030(4) 0.018(3) 0.003(3) 0.004(3) 0.007(4)
C61 0.028(5) 0.035(4) 0.030(4) 0.020(3) 0.009(3) -0.003(4)
C62 0.036(6) 0.041(5) 0.025(4) 0.015(4) -0.001(4) -0.009(4)
C63 0.054(6) 0.029(5) 0.026(4) 0.008(3) 0.007(4) -0.008(5)
C64 0.055(6) 0.030(4) 0.041(5) 0.010(4) 0.002(4) 0.010(5)
C65 0.036(6) 0.030(4) 0.033(4) 0.008(3) 0.007(4) 0.008(4)
C70 0.033(4) 0.021(4) 0.024(3) -0.001(3) -0.004(3) 0.006(4)
C71 0.029(5) 0.031(5) 0.028(4) 0.004(3) -0.003(3) 0.010(4)
C72 0.022(5) 0.023(5) 0.041(4) 0.003(3) -0.001(4) 0.000(5)
C73 0.038(6) 0.035(6) 0.042(5) -0.002(4) 0.008(4) 0.012(5)
C74 0.045(5) 0.030(5) 0.036(4) 0.003(3) 0.007(4) 0.013(5)
C75 0.040(5) 0.027(5) 0.022(4) 0.001(3) 0.003(3) 0.008(5)
C80 0.030(5) 0.025(5) 0.027(3) 0.009(3) 0.001(3) 0.008(4)
C81 0.029(5) 0.029(5) 0.033(4) 0.013(3) 0.011(3) 0.010(4)
C82 0.064(6) 0.039(6) 0.039(4) 0.017(4) 0.018(4) 0.029(5)
C83 0.078(7) 0.054(7) 0.030(4) 0.015(4) 0.020(4) 0.043(6)
C84 0.069(6) 0.074(8) 0.027(4) 0.000(4) 0.004(4) 0.042(6)
C85 0.033(5) 0.052(6) 0.031(4) 0.004(4) 0.002(3) 0.022(5)
C90 0.024(5) 0.026(4) 0.026(3) 0.008(3) -0.004(3) 0.004(4)
C91 0.028(6) 0.027(5) 0.034(4) 0.015(3) 0.008(3) 0.005(4)
C92 0.020(6) 0.030(5) 0.056(4) 0.026(4) 0.020(4) 0.007(5)
C93 0.019(6) 0.038(5) 0.055(4) 0.033(4) 0.003(4) -0.005(5)
C94 0.026(6) 0.041(5) 0.035(4) 0.021(3) -0.003(3) 0.000(5)
C95 0.034(6) 0.027(5) 0.028(3) 0.008(3) -0.003(3) 0.007(4)

loop_
_atom_type_symbol
_atom_type_description
_atom_type_scat_dispersion_real
_atom_type_scat_dispersion_imag
_atom_type_scat_source
C C 0.0033 0.0016 'International Tables Vol C Tables 4.2.6.8 and 6.1.1.4'
H H 0.0000 0.0000 'International Tables Vol C Tables 4.2.6.8 and 6.1.1.4'
B B 0.0013 0.0007 'International Tables Vol C Tables 4.2.6.8 and 6.1.1.4'
N N 0.0061 0.0033 'International Tables Vol C Tables 4.2.6.8 and 6.1.1.4'
Cl Cl 0.1484 0.1585 'International Tables Vol C Tables 4.2.6.8 and 6.1.1.4'
P P 0.1023 0.0942 'International Tables Vol C Tables 4.2.6.8 and 6.1.1.4'
Ru Ru -1.2594 0.8363 'International Tables Vol C Tables 4.2.6.8 and 6.1.1.4'

loop_
_geom_angle_atom_site_label_1
_geom_angle_atom_site_label_2
_geom_angle_atom_site_label_3
_geom_angle
C5 Ru1 C6 37.2(3)
C5 Ru1 C3 67.5(3)
C6 Ru1 C3 80.6(3)
C5 Ru1 C1 67.0(3)
C6 Ru1 C1 38.0(2)
C3 Ru1 C1 67.1(3)
C5 Ru1 C4 38.2(2)
C6 Ru1 C4 68.8(3)
C3 Ru1 C4 37.2(3)
C1 Ru1 C4 80.0(3)
C5 Ru1 C2 79.1(3)
C6 Ru1 C2 68.1(3)
C3 Ru1 C2 37.0(3)
C1 Ru1 C2 37.1(2)
C4 Ru1 C2 67.1(3)
C5 Ru1 P2 87.21(18)
C6 Ru1 P2 98.40(19)
C3 Ru1 P2 139.3(2)
C1 Ru1 P2 132.42(17)
C4 Ru1 P2 104.29(19)
C2 Ru1 P2 165.7(2)
C5 Ru1 Cl1 135.8(2)
C6 Ru1 Cl1 101.5(2)
C3 Ru1 Cl1 135.9(2)
C1 Ru1 Cl1 87.6(2)
C4 Ru1 Cl1 167.6(2)
C2 Ru1 Cl1 102.4(2)
P2 Ru1 Cl1 84.44(8)
C5 Ru1 Cl2 137.0(2)
C6 Ru1 Cl2 166.7(2)
C3 Ru1 Cl2 86.12(19)
C1 Ru1 Cl2 133.61(16)
C4 Ru1 Cl2 101.37(19)
C2 Ru1 Cl2 100.17(18)
P2 Ru1 Cl2 92.70(7)
Cl1 Ru1 Cl2 86.82(7)
C30 P2 C20 105.7(3)
C30 P2 C40 97.5(4)
C20 P2 C40 104.7(4)
C30 P2 Ru1 116.1(3)
C20 P2 Ru1 109.1(2)
C40 P2 Ru1 122.0(2)
C9 N1 C11 107.1(7)
C9 N1 C8 126.1(8)
C11 N1 C8 126.7(6)
C9 N2 C10 109.2(7)
C9 N2 C12 127.1(7)
C10 N2 C12 123.7(8)
C2 C1 C6 120.6(7)
C2 C1 C7 120.1(6)
C6 C1 C7 119.4(6)
C2 C1 Ru1 72.2(4)
C6 C1 Ru1 69.9(4)
C7 C1 Ru1 130.1(6)
C3 C2 C1 119.8(6)
C3 C2 Ru1 70.7(4)
C1 C2 Ru1 70.7(4)
C2 C3 C4 121.5(6)
C2 C3 Ru1 72.3(5)
C4 C3 Ru1 72.0(5)
C3 C4 C5 116.7(7)
C3 C4 Ru1 70.8(5)
C5 C4 Ru1 68.5(5)
C6 C5 C4 123.6(6)
C6 C5 Ru1 72.1(5)
C4 C5 Ru1 73.2(4)
C5 C6 C1 117.8(6)
C5 C6 Ru1 70.6(4)
C1 C6 Ru1 72.1(4)
C1 C7 C8 110.4(8)
N1 C8 C7 110.4(6)
N2 C9 N1 109.3(8)
C11 C10 N2 105.6(8)
C10 C11 N1 108.8(7)
C21 C20 C25 119.1(7)
C21 C20 P2 118.2(5)
C25 C20 P2 122.6(6)
C20 C21 C22 121.5(8)
C21 C22 C23 118.3(8)
C24 C23 C22 120.9(7)
C23 C24 C25 120.6(8)
C20 C25 C24 119.6(8)
C35 C30 C31 118.4(7)
C35 C30 P2 120.8(5)
C31 C30 P2 120.1(6)
C32 C31 C30 120.4(7)
C31 C32 C33 121.0(7)
C32 C33 C34 118.6(7)
C35 C34 C33 120.2(7)
C34 C35 C30 121.3(7)
C41 C40 C45 117.8(8)
C41 C40 P2 123.9(6)
C45 C40 P2 117.5(6)
C40 C41 C42 120.6(7)
C43 C42 C41 121.4(8)
C42 C43 C44 117.8(8)
C45 C44 C43 120.5(7)
C44 C45 C40 121.9(7)
C70 B1 C90 110.4(7)
C70 B1 C80 113.9(6)
C90 B1 C80 106.4(6)
C70 B1 C60 110.3(6)
C90 B1 C60 109.7(6)
C80 B1 C60 105.9(7)
C65 C60 C61 114.8(7)
C65 C60 B1 122.2(7)
C61 C60 B1 123.0(7)
C62 C61 C60 123.0(8)
C61 C62 C63 119.2(8)
C64 C63 C62 119.9(8)
C63 C64 C65 119.9(8)
C60 C65 C64 123.0(8)
C75 C70 C71 112.4(8)
C75 C70 B1 124.3(7)
C71 C70 B1 123.0(8)
C72 C71 C70 123.9(9)
C71 C72 C73 121.2(8)
C74 C73 C72 117.4(9)
C75 C74 C73 119.7(9)
C74 C75 C70 125.4(8)
C81 C80 C85 115.2(7)
C81 C80 B1 121.1(6)
C85 C80 B1 123.2(8)
C82 C81 C80 123.1(8)
C81 C82 C83 121.0(10)
C84 C83 C82 118.6(8)
C83 C84 C85 120.8(8)
C80 C85 C84 121.2(9)
C91 C90 C95 114.0(7)
C91 C90 B1 124.0(6)
C95 C90 B1 122.1(6)
C92 C91 C90 123.6(7)
C93 C92 C91 119.1(7)
C94 C93 C92 119.8(8)
C93 C94 C95 119.9(7)
C94 C95 C90 123.6(7)

loop_
_geom_bond_atom_site_label_1
_geom_bond_atom_site_label_2
_geom_bond_distance
Ru1 C5 2.162(8)
Ru1 C6 2.181(7)
Ru1 C3 2.209(8)
Ru1 C1 2.210(7)
Ru1 C4 2.224(9)
Ru1 C2 2.230(7)
Ru1 P2 2.3635(19)
Ru1 Cl1 2.403(2)
Ru1 Cl2 2.4228(18)
P2 C30 1.808(8)
P2 C20 1.830(6)
P2 C40 1.837(9)
N1 C9 1.338(8)
N1 C11 1.376(10)
N1 C8 1.454(10)
N2 C9 1.317(10)
N2 C10 1.388(10)
N2 C12 1.477(9)
C1 C2 1.412(9)
C1 C6 1.431(9)
C1 C7 1.517(11)
C2 C3 1.410(11)
C3 C4 1.414(10)
C4 C5 1.437(9)
C5 C6 1.387(10)
C7 C8 1.543(10)
C10 C11 1.348(11)
C20 C21 1.383(11)
C20 C25 1.386(10)
C21 C22 1.384(10)
C22 C23 1.394(12)
C23 C24 1.353(11)
C24 C25 1.393(9)
C30 C35 1.402(10)
C30 C31 1.409(9)
C31 C32 1.380(11)
C32 C33 1.405(11)
C33 C34 1.407(10)
C34 C35 1.380(10)
C40 C41 1.384(10)
C40 C45 1.408(9)
C41 C42 1.390(12)
C42 C43 1.385(11)
C43 C44 1.415(12)
C44 C45 1.351(11)
B1 C70 1.629(13)
B1 C90 1.645(11)
B1 C80 1.665(11)
B1 C60 1.675(12)
C60 C65 1.394(10)
C60 C61 1.406(11)
C61 C62 1.385(12)
C62 C63 1.397(11)
C63 C64 1.355(12)
C64 C65 1.397(12)
C70 C75 1.396(12)
C70 C71 1.427(10)
C71 C72 1.366(11)
C72 C73 1.402(12)
C73 C74 1.393(11)
C74 C75 1.387(12)
C80 C81 1.402(11)
C80 C85 1.406(10)
C81 C82 1.371(10)
C82 C83 1.374(12)
C83 C84 1.371(13)
C84 C85 1.413(11)
C90 C91 1.407(10)
C90 C95 1.409(9)
C91 C92 1.402(10)
C92 C93 1.388(10)
C93 C94 1.374(11)
C94 C95 1.393(10)

loop_
_geom_torsion_atom_site_label_1
_geom_torsion_atom_site_label_2
_geom_torsion_atom_site_label_3
_geom_torsion_atom_site_label_4
_geom_torsion
C5 Ru1 P2 C30 -70.0(3)
C6 Ru1 P2 C30 -105.6(4)
C3 Ru1 P2 C30 -20.2(4)
C1 Ru1 P2 C30 -124.9(4)
C4 Ru1 P2 C30 -35.5(3)
C2 Ru1 P2 C30 -87.0(9)
Cl1 Ru1 P2 C30 153.5(3)
Cl2 Ru1 P2 C30 67.0(3)
C5 Ru1 P2 C20 49.3(4)
C6 Ru1 P2 C20 13.7(4)
C3 Ru1 P2 C20 99.1(4)
C1 Ru1 P2 C20 -5.6(4)
C4 Ru1 P2 C20 83.8(4)
C2 Ru1 P2 C20 32.3(9)
Cl1 Ru1 P2 C20 -87.2(3)
Cl2 Ru1 P2 C20 -173.7(3)
C5 Ru1 P2 C40 171.5(4)
C6 Ru1 P2 C40 135.9(4)
C3 Ru1 P2 C40 -138.7(4)
C1 Ru1 P2 C40 116.6(4)
C4 Ru1 P2 C40 -153.9(3)
C2 Ru1 P2 C40 154.5(9)
Cl1 Ru1 P2 C40 35.0(3)
Cl2 Ru1 P2 C40 -51.5(3)
C5 Ru1 C1 C2 102.8(5)
C6 Ru1 C1 C2 133.3(8)
C3 Ru1 C1 C2 28.6(5)
C4 Ru1 C1 C2 65.1(5)
P2 Ru1 C1 C2 165.4(4)
Cl1 Ru1 C1 C2 -114.4(5)
Cl2 Ru1 C1 C2 -31.1(6)
C5 Ru1 C1 C6 -30.6(5)
C3 Ru1 C1 C6 -104.7(5)
C4 Ru1 C1 C6 -68.2(5)
C2 Ru1 C1 C6 -133.3(8)
P2 Ru1 C1 C6 32.1(6)
Cl1 Ru1 C1 C6 112.3(5)
Cl2 Ru1 C1 C6 -164.4(4)
C5 Ru1 C1 C7 -142.5(6)
C6 Ru1 C1 C7 -112.0(8)
C3 Ru1 C1 C7 143.3(6)
C4 Ru1 C1 C7 179.8(6)
C2 Ru1 C1 C7 114.7(8)
P2 Ru1 C1 C7 -79.9(6)
Cl1 Ru1 C1 C7 0.3(5)
Cl2 Ru1 C1 C7 83.6(6)
C6 C1 C2 C3 -0.2(12)
C7 C1 C2 C3 -179.3(8)
Ru1 C1 C2 C3 -52.7(7)
C6 C1 C2 Ru1 52.5(7)
C7 C1 C2 Ru1 -126.6(8)
C5 Ru1 C2 C3 66.9(5)
C6 Ru1 C2 C3 104.1(5)
C1 Ru1 C2 C3 132.9(7)
C4 Ru1 C2 C3 28.8(4)
P2 Ru1 C2 C3 84.2(9)
Cl1 Ru1 C2 C3 -158.3(4)
Cl2 Ru1 C2 C3 -69.4(4)
C5 Ru1 C2 C1 -66.1(5)
C6 Ru1 C2 C1 -28.9(5)
C3 Ru1 C2 C1 -132.9(7)
C4 Ru1 C2 C1 -104.2(5)
P2 Ru1 C2 C1 -48.8(11)
Cl1 Ru1 C2 C1 68.7(5)
Cl2 Ru1 C2 C1 157.7(4)
C1 C2 C3 C4 -2.1(13)
Ru1 C2 C3 C4 -54.9(7)
C1 C2 C3 Ru1 52.7(7)
C5 Ru1 C3 C2 -102.1(5)
C6 Ru1 C3 C2 -65.8(5)
C1 Ru1 C3 C2 -28.6(4)
C4 Ru1 C3 C2 -132.8(6)
P2 Ru1 C3 C2 -157.8(4)
Cl1 Ru1 C3 C2 31.2(5)
Cl2 Ru1 C3 C2 112.6(4)
C5 Ru1 C3 C4 30.7(4)
C6 Ru1 C3 C4 67.1(4)
C1 Ru1 C3 C4 104.2(5)
C2 Ru1 C3 C4 132.8(6)
P2 Ru1 C3 C4 -25.0(5)
Cl1 Ru1 C3 C4 164.0(3)
Cl2 Ru1 C3 C4 -114.6(4)
C2 C3 C4 C5 2.5(12)
Ru1 C3 C4 C5 -52.5(6)
C2 C3 C4 Ru1 55.0(8)
C5 Ru1 C4 C3 -130.4(6)
C6 Ru1 C4 C3 -102.9(5)
C1 Ru1 C4 C3 -65.0(4)
C2 Ru1 C4 C3 -28.6(4)
P2 Ru1 C4 C3 163.5(4)
Cl1 Ru1 C4 C3 -62.8(9)
Cl2 Ru1 C4 C3 67.7(4)
C6 Ru1 C4 C5 27.5(4)
C3 Ru1 C4 C5 130.4(6)
C1 Ru1 C4 C5 65.3(4)
C2 Ru1 C4 C5 101.7(5)
P2 Ru1 C4 C5 -66.1(4)
Cl1 Ru1 C4 C5 67.6(9)
Cl2 Ru1 C4 C5 -161.9(4)
C3 C4 C5 C6 -0.6(12)
Ru1 C4 C5 C6 -54.3(8)
C3 C4 C5 Ru1 53.6(7)
C3 Ru1 C5 C6 104.8(5)
C1 Ru1 C5 C6 31.2(4)
C4 Ru1 C5 C6 134.7(6)
C2 Ru1 C5 C6 67.9(4)
P2 Ru1 C5 C6 -107.8(4)
Cl1 Ru1 C5 C6 -28.7(5)
Cl2 Ru1 C5 C6 161.2(3)
C6 Ru1 C5 C4 -134.7(6)
C3 Ru1 C5 C4 -29.9(4)
C1 Ru1 C5 C4 -103.6(5)
C2 Ru1 C5 C4 -66.8(4)
P2 Ru1 C5 C4 117.5(4)
Cl1 Ru1 C5 C4 -163.4(3)
Cl2 Ru1 C5 C4 26.5(5)
C4 C5 C6 C1 -1.5(12)
Ru1 C5 C6 C1 -56.3(7)
C4 C5 C6 Ru1 54.8(7)
C2 C1 C6 C5 2.0(12)
C7 C1 C6 C5 -178.9(7)
Ru1 C1 C6 C5 55.6(7)
C2 C1 C6 Ru1 -53.6(7)
C7 C1 C6 Ru1 125.5(7)
C3 Ru1 C6 C5 -64.8(4)
C1 Ru1 C6 C5 -129.4(7)
C4 Ru1 C6 C5 -28.1(4)
C2 Ru1 C6 C5 -101.1(5)
P2 Ru1 C6 C5 74.0(4)
Cl1 Ru1 C6 C5 160.0(4)
Cl2 Ru1 C6 C5 -72.0(10)
C5 Ru1 C6 C1 129.4(7)
C3 Ru1 C6 C1 64.5(5)
C4 Ru1 C6 C1 101.2(5)
C2 Ru1 C6 C1 28.2(5)
P2 Ru1 C6 C1 -156.7(4)
Cl1 Ru1 C6 C1 -70.7(5)
Cl2 Ru1 C6 C1 57.3(12)
C2 C1 C7 C8 -95.2(8)
C6 C1 C7 C8 85.6(8)
Ru1 C1 C7 C8 173.2(4)
C9 N1 C8 C7 83.4(9)
C11 N1 C8 C7 -91.6(8)
C1 C7 C8 N1 50.9(8)
C10 N2 C9 N1 -1.6(8)
C12 N2 C9 N1 176.9(7)
C11 N1 C9 N2 2.3(8)
C8 N1 C9 N2 -173.5(6)
C9 N2 C10 C11 0.3(8)
C12 N2 C10 C11 -178.3(7)
N2 C10 C11 N1 1.1(8)
C9 N1 C11 C10 -2.1(8)
C8 N1 C11 C10 173.7(6)
C30 P2 C20 C21 -165.6(7)
C40 P2 C20 C21 -63.3(7)
Ru1 P2 C20 C21 68.8(7)
C30 P2 C20 C25 18.7(7)
C40 P2 C20 C25 121.0(7)
Ru1 P2 C20 C25 -106.9(6)
C25 C20 C21 C22 -2.6(13)
P2 C20 C21 C22 -178.4(7)
C20 C21 C22 C23 1.9(13)
C21 C22 C23 C24 -0.3(13)
C22 C23 C24 C25 -0.6(13)
C21 C20 C25 C24 1.6(11)
P2 C20 C25 C24 177.2(6)
C23 C24 C25 C20 -0.1(12)
C20 P2 C30 C35 -138.8(6)
C40 P2 C30 C35 113.6(7)
Ru1 P2 C30 C35 -17.6(7)
C20 P2 C30 C31 51.1(7)
C40 P2 C30 C31 -56.6(6)
Ru1 P2 C30 C31 172.2(5)
C35 C30 C31 C32 1.3(12)
P2 C30 C31 C32 171.6(7)
C30 C31 C32 C33 -1.0(13)
C31 C32 C33 C34 -0.6(13)
C32 C33 C34 C35 1.8(12)
C33 C34 C35 C30 -1.5(12)
C31 C30 C35 C34 0.0(12)
P2 C30 C35 C34 -170.3(6)
C30 P2 C40 C41 102.1(7)
C20 P2 C40 C41 -6.4(8)
Ru1 P2 C40 C41 -130.7(6)
C30 P2 C40 C45 -67.3(6)
C20 P2 C40 C45 -175.8(6)
Ru1 P2 C40 C45 59.9(6)
C45 C40 C41 C42 0.9(13)
P2 C40 C41 C42 -168.5(7)
C40 C41 C42 C43 -0.2(15)
C41 C42 C43 C44 1.2(14)
C42 C43 C44 C45 -2.9(13)
C43 C44 C45 C40 3.8(13)
C41 C40 C45 C44 -2.7(12)
P2 C40 C45 C44 167.3(7)
C70 B1 C60 C65 -34.6(10)
C90 B1 C60 C65 -156.4(7)
C80 B1 C60 C65 89.1(8)
C70 B1 C60 C61 145.3(7)
C90 B1 C60 C61 23.5(11)
C80 B1 C60 C61 -91.0(8)
C65 C60 C61 C62 -1.0(12)
B1 C60 C61 C62 179.1(8)
C60 C61 C62 C63 1.0(13)
C61 C62 C63 C64 -1.9(12)
C62 C63 C64 C65 2.7(13)
C61 C60 C65 C64 1.9(12)
B1 C60 C65 C64 -178.3(8)
C63 C64 C65 C60 -2.8(14)
C90 B1 C70 C75 21.5(9)
C80 B1 C70 C75 141.1(7)
C60 B1 C70 C75 -99.9(9)
C90 B1 C70 C71 -164.7(6)
C80 B1 C70 C71 -45.0(10)
C60 B1 C70 C71 73.9(8)
C75 C70 C71 C72 2.5(10)
B1 C70 C71 C72 -172.0(7)
C70 C71 C72 C73 -2.6(11)
C71 C72 C73 C74 0.9(11)
C72 C73 C74 C75 0.7(11)
C73 C74 C75 C70 -0.7(12)
C71 C70 C75 C74 -0.8(10)
B1 C70 C75 C74 173.6(7)
C70 B1 C80 C81 169.6(7)
C90 B1 C80 C81 -68.5(10)
C60 B1 C80 C81 48.2(9)
C70 B1 C80 C85 -19.3(11)
C90 B1 C80 C85 102.6(8)
C60 B1 C80 C85 -140.7(8)
C85 C80 C81 C82 1.6(12)
B1 C80 C81 C82 173.3(8)
C80 C81 C82 C83 -1.5(13)
C81 C82 C83 C84 1.5(13)
C82 C83 C84 C85 -1.7(15)
C81 C80 C85 C84 -1.8(12)
B1 C80 C85 C84 -173.3(8)
C83 C84 C85 C80 1.9(15)
C70 B1 C90 C91 106.6(9)
C80 B1 C90 C91 -17.6(11)
C60 B1 C90 C91 -131.7(8)
C70 B1 C90 C95 -73.8(9)
C80 B1 C90 C95 162.1(8)
C60 B1 C90 C95 48.0(11)
C95 C90 C91 C92 -2.1(12)
B1 C90 C91 C92 177.6(8)
C90 C91 C92 C93 2.4(13)
C91 C92 C93 C94 -0.9(13)
C92 C93 C94 C95 -0.5(13)
C93 C94 C95 C90 0.8(14)
C91 C90 C95 C94 0.5(13)
B1 C90 C95 C94 -179.2(8)
